data_7009178
loop_
_publ_author_name
'Parlevliet, Floris J.'
'Kiener, Christoph'
'Fraanje, Jan'
'Goubitz, Kees'
'Lutz, Martin'
'Spek, Anthony L.'
'Kamer, Paul C. J.'
'van Leeuwen, Piet W. N. M.'

_publ_section_title
;
 Calix[4]arene based monophosphites, identification of three
 conformations and their use in the rhodium-catalysed hydroformylation
 of 1-octene
;
_journal_issue 7
_journal_name_full 'Journal of the Chemical Society, Dalton Transactions'
_journal_page_first 1113
_journal_paper_doi 10.1039/a909103c
_journal_year 2000
_chemical_compound_source 'see text'
_chemical_formula_moiety 'C51 H59 O4 P, C H2 Cl2'
_chemical_formula_sum 'C52 H61 Cl2 O4 P'
_chemical_formula_weight 851.88
_chemical_name_systematic
;
 ?
;
_space_group_IT_number 2
_symmetry_cell_setting triclinic
_symmetry_space_group_name_Hall '-P 1'
_symmetry_space_group_name_H-M 'P -1'
_cell_angle_alpha 75.59(2)
_cell_angle_beta 73.23(2)
_cell_angle_gamma 67.607(10)
_cell_formula_units_Z 2
_cell_length_a 12.013(2)
_cell_length_b 13.3530(10)
_cell_length_c 16.616(6)
_cell_measurement_reflns_used 23
_cell_measurement_temperature 223
_cell_measurement_theta_max 41.1
_cell_measurement_theta_min 40.1
_cell_volume 2330.3(10)
_computing_cell_refinement 'local program'
_computing_data_reduction xtal_DIFDAT_ADDREF
_computing_molecular_graphics xtal
_computing_publication_material 'xtal_BONDLA_CIFIO, PLATON (Spek, 1990)'
_computing_structure_refinement xtal_CRYLSQ
_computing_structure_solution xtal
_diffrn_ambient_temperature 223
_diffrn_measurement_device CAD4
_diffrn_radiation_monochromator graphite
_diffrn_radiation_source 'sealed tube'
_diffrn_radiation_type 'Cu K\a'
_diffrn_radiation_wavelength 1.5418
_diffrn_reflns_limit_h_max 15
_diffrn_reflns_limit_h_min 0
_diffrn_reflns_limit_k_max 16
_diffrn_reflns_limit_k_min -14
_diffrn_reflns_limit_l_max 20
_diffrn_reflns_limit_l_min -19
_diffrn_reflns_number 9560
_diffrn_reflns_reduction_process
;
perpendicular_monochr_Lp
;
_diffrn_reflns_theta_max 74.79
_diffrn_reflns_theta_min 2.81
_diffrn_standards_decay_% 0
_diffrn_standards_interval_time 3600
_diffrn_standards_number 2
_exptl_absorpt_coefficient_mu 1.91
_exptl_absorpt_correction_T_max 1.00
_exptl_absorpt_correction_T_min 0.88
_exptl_absorpt_correction_type psi-scan
_exptl_crystal_density_diffrn 1.214
_exptl_crystal_density_method 'Not Measured'
_exptl_crystal_F_000 908
_exptl_crystal_size_max 0.500
_exptl_crystal_size_mid 0.400
_exptl_crystal_size_min 0.400
_refine_diff_density_max 1.017
_refine_diff_density_min -1.374
_refine_ls_abs_structure_details none
_refine_ls_abs_structure_Flack none
_refine_ls_extinction_coef 1622(**)
_refine_ls_extinction_expression EQ22_P292_"CRYST._COMP."_MUNKSGAARD_1970
_refine_ls_extinction_method zachariasen
_refine_ls_goodness_of_fit_ref 0.801
_refine_ls_hydrogen_treatment noref
_refine_ls_matrix_type full
_refine_ls_number_parameters 775
_refine_ls_number_reflns 8336
_refine_ls_number_restraints 61
_refine_ls_R_factor_all 0.1040
_refine_ls_R_factor_gt 0.0970
_refine_ls_shift/su_max 0.668
_refine_ls_shift/su_mean 0.046
_refine_ls_structure_factor_coef F
_refine_ls_weighting_scheme calc
_refine_ls_wR_factor_gt 0.0940
_refine_ls_wR_factor_ref 0.0960
_reflns_number_gt 8336
_reflns_number_total 9560
_reflns_observed_criterion refl_observed_if_Iobs_>2.500_sigma(Iobs)
_cod_data_source_file a909103c.txt
_cod_data_source_block m13par
_cod_depositor_comments
;
The following automatic conversions were performed:
'_symmetry_cell_setting' value 'Triclinic' changed to 'triclinic'
according to '/home/saulius/struct/CIF-dictionaries/cif_core.dic'
dictionary named 'cif_core.dic' version 2.4.1 from
2010-06-29.

'_refine_ls_weighting_scheme' value 'calc ' changed to 'calc'
according to '/home/saulius/struct/CIF-dictionaries/cif_core.dic'
dictionary named 'cif_core.dic' version 2.4.1 from 2010-06-29.

Automatic conversion script
Id: cif_fix_enum 1527 2010-12-29 10:47:43Z saulius 

The following automatic conversions were performed:

'_exptl_absorpt_correction_type' tag value 'Psi-scans' was replaced
with 'psi-scan' value.

Automatic conversion script
Id: cif_fix_values 1646 2011-03-28 12:23:43Z adriana 
;
_cod_database_code 7009178

loop_
_symmetry_equiv_pos_as_xyz
x,y,z
-x,-y,-z

loop_
_atom_site_aniso_label
_atom_site_aniso_U_11
_atom_site_aniso_U_22
_atom_site_aniso_U_33
_atom_site_aniso_U_23
_atom_site_aniso_U_13
_atom_site_aniso_U_12
P 0.0326(5) 0.0278(5) 0.0337(5) -0.0031(4) -0.0032(4) -0.0041(4)
O1 0.0365(15) 0.0262(14) 0.0503(17) -0.0046(12) -0.0042(13) -0.0064(12)
O2 0.0355(14) 0.0300(13) 0.0292(13) -0.0016(11) -0.0010(11) -0.0079(11)
O3 0.0311(14) 0.0365(15) 0.0366(15) -0.0030(12) -0.0047(11) -0.0056(12)
O4 0.0340(14) 0.0322(14) 0.0269(13) 0.0053(11) -0.0031(11) -0.0093(11)
C1 0.042(2) 0.035(2) 0.033(2) 0.0050(16) -0.0075(17) -0.0180(18)
C2 0.054(3) 0.035(2) 0.044(2) 0.0099(19) -0.014(2) -0.022(2)
C3 0.036(2) 0.0276(19) 0.035(2) 0.0019(16) -0.0039(17) -0.0046(16)
C4 0.041(2) 0.034(2) 0.037(2) 0.0041(17) -0.0010(18) -0.0109(18)
C5 0.047(2) 0.034(2) 0.031(2) 0.0027(17) -0.0006(18) -0.0074(18)
C6 0.052(3) 0.035(2) 0.032(2) 0.0026(17) -0.0090(19) -0.010(2)
C7 0.040(2) 0.028(2) 0.033(2) 0.0011(16) -0.0058(17) -0.0058(17)
C8 0.054(3) 0.042(2) 0.036(2) 0.0043(19) -0.015(2) -0.017(2)
C9 0.041(2) 0.038(2) 0.031(2) 0.0021(17) -0.0061(17) -0.0166(18)
C10 0.055(3) 0.043(2) 0.028(2) -0.0037(17) 0.0002(19) -0.020(2)
C11 0.055(3) 0.037(2) 0.032(2) -0.0045(17) -0.0008(19) -0.016(2)
C12 0.047(2) 0.034(2) 0.029(2) 0.0028(16) -0.0020(17) -0.0173(18)
C13 0.032(2) 0.037(2) 0.0262(18) -0.0022(15) -0.0010(15) -0.0136(16)
C14 0.035(2) 0.040(2) 0.0268(19) -0.0045(16) 0.0042(16) -0.0161(17)
C15 0.034(2) 0.034(2) 0.0221(17) -0.0058(15) 0.0051(14) -0.0105(16)
C16 0.041(2) 0.034(2) 0.030(2) -0.0052(16) 0.0033(17) -0.0157(18)
C17 0.039(2) 0.033(2) 0.031(2) -0.0064(16) 0.0022(17) -0.0087(17)
C18 0.034(2) 0.036(2) 0.029(2) -0.0044(16) -0.0006(16) -0.0095(17)
C19 0.031(2) 0.0307(19) 0.0244(17) -0.0066(14) 0.0053(14) -0.0090(15)
C20 0.036(2) 0.033(2) 0.0265(19) -0.0059(15) 0.0018(16) -0.0104(17)
C21 0.034(2) 0.031(2) 0.0287(19) -0.0022(15) -0.0024(15) -0.0126(16)
C22 0.036(2) 0.031(2) 0.029(2) -0.0009(15) -0.0046(16) -0.0071(16)
C23 0.035(2) 0.045(2) 0.030(2) -0.0046(17) 0.0017(16) -0.0112(18)
C24 0.041(2) 0.051(3) 0.026(2) 0.0018(18) 0.0008(17) -0.022(2)
C25 0.034(2) 0.0264(18) 0.034(2) -0.0032(15) -0.0017(16) -0.0088(16)
C26 0.031(2) 0.0285(18) 0.0220(17) -0.0049(14) 0.0063(14) -0.0063(15)
C27 0.031(2) 0.031(2) 0.034(2) -0.0059(16) -0.0031(16) -0.0083(16)
C28 0.034(2) 0.0260(18) 0.030(2) 0.0031(15) -0.0021(16) -0.0047(15)
C29 0.048(3) 0.036(2) 0.044(3) -0.008(2) -0.002(2) -0.015(2)
C30 0.052(3) 0.029(2) 0.031(2) 0.0003(16) 0.0020(18) -0.0116(18)
C31 0.059(3) 0.043(3) 0.054(3) -0.014(2) 0.009(2) -0.026(2)
C32 0.076(4) 0.036(2) 0.050(3) -0.010(2) 0.013(3) -0.021(2)
C33 0.086(4) 0.037(3) 0.044(3) -0.004(2) 0.002(3) 0.011(3)
C34 0.080(4) 0.066(4) 0.060(3) -0.020(3) -0.028(3) 0.022(3)
C35 0.067(3) 0.045(3) 0.049(3) -0.016(2) -0.018(3) 0.011(2)
C36 0.064(3) 0.048(3) 0.031(2) 0.010(2) -0.006(2) -0.018(2)
C37 0.42(2) 0.100(8) 0.081(7) 0.063(6) -0.109(11) -0.143(12)
C38 0.092(6) 0.122(7) 0.065(5) 0.042(5) -0.015(4) 0.003(5)
C39 0.182(11) 0.133(9) 0.046(4) 0.031(5) 0.043(5) 0.050(8)
C40 0.082(4) 0.042(3) 0.044(3) -0.010(2) 0.001(3) -0.021(3)
C41 0.309(17) 0.059(5) 0.064(5) -0.028(4) 0.074(8) -0.050(9)
C42 0.139(9) 0.090(7) 0.184(12) -0.061(8) -0.037(9) -0.049(6)
C43 0.114(6) 0.042(3) 0.085(5) -0.022(3) -0.002(4) 0.001(4)
C44 0.053(3) 0.031(2) 0.054(3) 0.001(2) -0.012(2) -0.009(2)
C45 0.064(4) 0.060(4) 0.103(6) -0.010(4) -0.020(4) 0.008(3)
C46 0.108(6) 0.041(3) 0.133(8) 0.026(4) -0.064(6) -0.028(4)
C47 0.120(6) 0.050(3) 0.066(4) 0.018(3) -0.045(4) -0.028(4)
C48 0.040(3) 0.068(3) 0.042(3) -0.012(2) 0.005(2) -0.003(2)
C49 0.064(5) 0.145(8) 0.063(5) -0.001(5) 0.005(4) 0.054(5)
C50 0.045(4) 0.149(8) 0.100(6) -0.025(6) 0.009(4) -0.030(4)
C51 0.072(5) 0.102(6) 0.068(4) -0.032(4) 0.005(4) 0.008(4)
Cl1S 0.129(2) 0.149(2) 0.120(2) -0.0390(17) 0.0223(16) -0.0399(18)
Cl2S 0.162(3) 0.371(6) 0.145(3) 0.076(3) -0.065(2) -0.163(4)
C1S 0.071(5) 0.114(7) 0.157(9) -0.025(6) -0.032(5) -0.027(5)

loop_
_atom_site_label
_atom_site_type_symbol
_atom_site_thermal_displace_type
_atom_site_fract_x
_atom_site_fract_y
_atom_site_fract_z
_atom_site_occupancy
_atom_site_U_iso_or_equiv
P P Uani 0.07251(9) 0.21505(8) 0.28738(6) 1.000 0.0344(3)
O1 O Uani 0.2262(3) 0.3132(2) 0.33945(19) 1.000 0.0404(9)
O2 O Uani 0.1209(2) 0.1387(2) 0.37070(16) 1.000 0.0344(8)
O3 O Uani -0.0025(2) 0.1515(2) 0.26345(17) 1.000 0.0376(8)
O4 O Uani 0.1996(2) 0.1852(2) 0.21272(16) 1.000 0.0343(8)
C1 C Uani 0.3969(4) 0.2527(3) 0.2246(3) 1.000 0.0372(12)
C2 C Uani 0.3311(5) 0.3483(4) 0.1647(3) 1.000 0.0445(14)
C3 C Uani 0.2705(4) 0.3230(3) 0.1075(3) 1.000 0.0369(11)
C4 C Uani 0.2757(4) 0.3852(3) 0.0261(3) 1.000 0.0414(12)
C5 C Uani 0.2184(4) 0.3775(3) -0.0328(3) 1.000 0.0425(12)
C6 C Uani 0.1595(4) 0.3005(3) -0.0089(3) 1.000 0.0426(14)
C7 C Uani 0.1501(4) 0.2354(3) 0.0717(3) 1.000 0.0370(12)
C8 C Uani 0.0719(5) 0.1632(4) 0.0862(3) 1.000 0.0445(14)
C9 C Uani 0.0974(4) 0.0550(3) 0.1445(2) 1.000 0.0374(12)
C10 C Uani 0.1493(4) -0.0445(4) 0.1139(3) 1.000 0.0433(14)
C11 C Uani 0.1619(4) -0.1456(3) 0.1679(3) 1.000 0.0432(14)
C12 C Uani 0.1195(4) -0.1430(3) 0.2551(2) 1.000 0.0384(12)
C13 C Uani 0.0676(4) -0.0451(3) 0.2883(2) 1.000 0.0328(11)
C14 C Uani 0.0269(4) -0.0427(3) 0.3829(2) 1.000 0.0354(11)
C15 C Uani 0.1329(4) -0.0533(3) 0.4197(2) 1.000 0.0325(11)
C16 C Uani 0.1920(4) -0.1557(3) 0.4648(2) 1.000 0.0365(12)
C17 C Uani 0.2884(4) -0.1732(3) 0.5025(2) 1.000 0.0373(12)
C18 C Uani 0.3235(4) -0.0830(3) 0.4967(2) 1.000 0.0352(12)
C19 C Uani 0.2693(3) 0.0198(3) 0.4522(2) 1.000 0.0312(11)
C20 C Uani 0.3110(4) 0.1132(3) 0.4506(2) 1.000 0.0339(11)
C21 C Uani 0.3874(4) 0.1412(3) 0.3637(2) 1.000 0.0322(11)
C22 C Uani 0.5022(4) 0.0675(3) 0.3329(2) 1.000 0.0345(12)
C23 C Uani 0.5694(4) 0.0861(4) 0.2501(3) 1.000 0.0395(12)
C24 C Uani 0.5115(4) 0.1779(4) 0.1963(3) 1.000 0.0406(14)
C25 C Uani 0.3391(4) 0.2367(3) 0.3101(2) 1.000 0.0334(11)
C26 C Uani 0.1767(3) 0.0320(3) 0.4114(2) 1.000 0.0308(11)
C27 C Uani 0.0573(4) 0.0517(3) 0.2320(2) 1.000 0.0334(12)
C28 C Uani 0.2046(4) 0.2489(3) 0.1304(2) 1.000 0.0342(11)
C29 C Uani 0.2390(4) 0.3995(4) 0.3681(3) 1.000 0.0438(16)
C30 C Uani 0.1180(4) 0.4923(3) 0.3802(3) 1.000 0.0414(14)
C31 C Uani 0.1008(5) 0.5683(4) 0.4296(3) 1.000 0.0528(17)
C32 C Uani -0.0071(6) 0.6547(4) 0.4422(3) 1.000 0.0587(18)
C33 C Uani -0.1009(6) 0.6661(4) 0.4049(3) 1.000 0.0694(19)
C34 C Uani -0.0858(6) 0.5916(5) 0.3560(4) 1.000 0.078(2)
C35 C Uani 0.0245(5) 0.5036(4) 0.3428(3) 1.000 0.0599(17)
C36 C Uani 0.2212(5) 0.4515(4) -0.1204(3) 1.000 0.0519(16)
C37 C Uani 0.237(2) 0.5563(11) -0.1177(7) 1.000 0.185(8)
C38 C Uani 0.0912(8) 0.4912(9) -0.1424(5) 1.000 0.116(3)
C39 C Uani 0.3145(15) 0.3886(12) -0.1848(6) 1.000 0.176(5)
C40 C Uani 0.2134(6) -0.2550(4) 0.1344(3) 1.000 0.0586(19)
C41 C Uani 0.289(2) -0.2473(8) 0.0453(6) 1.000 0.170(6)
C42 C Uani 0.1007(11) -0.2945(9) 0.1450(10) 1.000 0.126(6)
C43 C Uani 0.2978(8) -0.3425(5) 0.1899(5) 1.000 0.091(3)
C44 C Uani 0.3558(5) -0.2853(4) 0.5485(3) 1.000 0.0489(16)
C45 C Uani 0.4928(7) -0.3199(6) 0.5018(5) 1.000 0.085(3)
C46 C Uani 0.2993(9) -0.3715(5) 0.5538(7) 1.000 0.092(3)
C47 C Uani 0.3487(8) -0.2757(5) 0.6414(4) 1.000 0.078(3)
C48 C Uani 0.7008(4) 0.0109(5) 0.2178(3) 1.000 0.0571(17)
C49 C Uani 0.7506(8) -0.0760(10) 0.2868(5) 1.000 0.125(4)
C50 C Uani 0.7851(7) 0.0845(9) 0.1843(6) 1.000 0.103(4)
C51 C Uani 0.7070(8) -0.0340(7) 0.1416(5) 1.000 0.093(3)
Cl1S Cl Uani 0.4463(3) -0.1632(2) 0.27381(17) 1.000 0.1423(12)
Cl2S Cl Uani 0.4714(3) -0.0924(4) 0.0932(2) 1.000 0.218(2)
C1S C Uani 0.3957(8) -0.0612(8) 0.2020(7) 1.000 0.113(4)
H2A H Uiso 0.26757 0.40225 0.19898 1.000 0.0533
H2B H Uiso 0.39085 0.38318 0.12847 1.000 0.0533
H4 H Uiso 0.31992 0.43445 0.01047 1.000 0.0496
H6 H Uiso 0.12377 0.29115 -0.04873 1.000 0.0511
H8A H Uiso -0.01375 0.20722 0.10726 1.000 0.0534
H8B H Uiso 0.07616 0.14841 0.03030 1.000 0.0534
H10 H Uiso 0.17697 -0.04402 0.05485 1.000 0.0520
H12 H Uiso 0.12616 -0.20948 0.29270 1.000 0.0461
H14A H Uiso -0.00508 -0.10304 0.41112 1.000 0.0425
H14B H Uiso -0.03977 0.02638 0.39359 1.000 0.0425
H16 H Uiso 0.16486 -0.21471 0.46952 1.000 0.0437
H18 H Uiso 0.38607 -0.09178 0.52381 1.000 0.0422
H20A H Uiso 0.36018 0.09296 0.49368 1.000 0.0406
H20B H Uiso 0.23886 0.17765 0.46452 1.000 0.0406
H22 H Uiso 0.53556 0.00299 0.36916 1.000 0.0414
H24 H Uiso 0.55154 0.18946 0.13889 1.000 0.0487
H29A H Uiso 0.30178 0.42641 0.32629 1.000 0.0526
H29B H Uiso 0.26619 0.37161 0.42209 1.000 0.0526
H31 H Uiso 0.16450 0.56067 0.45519 1.000 0.0633
H32 H Uiso -0.01708 0.70576 0.47598 1.000 0.0704
H33 H Uiso -0.17517 0.72514 0.41315 1.000 0.0833
H34 H Uiso -0.15012 0.59947 0.33093 1.000 0.0937
H35 H Uiso 0.03467 0.45275 0.30878 1.000 0.0719
H37A H Uiso 0.17215 0.59315 -0.07375 1.000 0.2782
H37B H Uiso 0.23250 0.60327 -0.17239 1.000 0.2782
H37C H Uiso 0.31660 0.54048 -0.10522 1.000 0.2782
H38A H Uiso 0.02982 0.53279 -0.09955 1.000 0.1744
H38B H Uiso 0.07062 0.42810 -0.14356 1.000 0.1744
H38C H Uiso 0.09269 0.53728 -0.19771 1.000 0.1744
H39A H Uiso 0.29822 0.32210 -0.18270 1.000 0.2637
H39B H Uiso 0.39559 0.36962 -0.17359 1.000 0.2637
H39C H Uiso 0.31149 0.43242 -0.24077 1.000 0.2637
H41A H Uiso 0.31968 -0.31816 0.02669 1.000 0.2546
H41B H Uiso 0.35798 -0.22545 0.04378 1.000 0.2546
H41C H Uiso 0.23826 -0.19331 0.00777 1.000 0.2546
H42A H Uiso 0.05599 -0.29764 0.20388 1.000 0.1894
H42B H Uiso 0.13091 -0.36677 0.12884 1.000 0.1894
H42C H Uiso 0.04610 -0.24332 0.10878 1.000 0.1894
H43A H Uiso 0.25212 -0.35002 0.24837 1.000 0.1361
H43B H Uiso 0.36746 -0.32084 0.18705 1.000 0.1361
H43C H Uiso 0.32729 -0.41207 0.16944 1.000 0.1361
H45A H Uiso 0.52646 -0.26345 0.49935 1.000 0.1269
H45B H Uiso 0.49944 -0.32964 0.44446 1.000 0.1269
H45C H Uiso 0.53853 -0.38834 0.53226 1.000 0.1269
H46A H Uiso 0.34500 -0.44078 0.58335 1.000 0.1381
H46B H Uiso 0.30272 -0.38026 0.49682 1.000 0.1381
H46C H Uiso 0.21407 -0.34855 0.58462 1.000 0.1381
H47A H Uiso 0.38412 -0.22110 0.64059 1.000 0.1176
H47B H Uiso 0.39435 -0.34605 0.66971 1.000 0.1176
H47C H Uiso 0.26320 -0.25396 0.67181 1.000 0.1176
H49A H Uiso 0.74424 -0.04235 0.33412 1.000 0.1878
H49B H Uiso 0.83641 -0.11635 0.26527 1.000 0.1878
H49C H Uiso 0.70354 -0.12582 0.30590 1.000 0.1878
H50A H Uiso 0.75459 0.14185 0.13922 1.000 0.1549
H50B H Uiso 0.86889 0.03979 0.16239 1.000 0.1549
H50C H Uiso 0.78394 0.11736 0.23057 1.000 0.1549
H51A H Uiso 0.67351 0.02597 0.09900 1.000 0.1395
H51B H Uiso 0.65931 -0.08321 0.15862 1.000 0.1395
H51C H Uiso 0.79218 -0.07374 0.11799 1.000 0.1395
H11S H Uiso 0.41041 0.00321 0.20887 1.000 0.1354
H12S H Uiso 0.30651 -0.04329 0.21023 1.000 0.1354

loop_
_atom_type_symbol
_atom_type_description
_atom_type_scat_dispersion_real
_atom_type_scat_dispersion_imag
_atom_type_scat_source
P P 0.2955 0.4335 'International Tables Vol C Tables 4.2.6.8 and 6.1.1.4'
O O 0.0492 0.0322 'International Tables Vol C Tables 4.2.6.8 and 6.1.1.4'
Cl Cl 0.3639 0.7018 'International Tables Vol C Tables 4.2.6.8 and 6.1.1.4'
H H 0.0000 0.0000 'International Tables Vol C Tables 4.2.6.8 and 6.1.1.4'
C C 0.0181 0.0091 'International Tables Vol C Tables 4.2.6.8 and 6.1.1.4'

loop_
_geom_angle_atom_site_label_1
_geom_angle_atom_site_label_2
_geom_angle_atom_site_label_3
_geom_angle
_geom_angle_site_symmetry_1
_geom_angle_site_symmetry_2
_geom_angle_site_symmetry_3
_geom_angle_publ_flag
O2 P O3 104.68(14) . . . yes
O2 P O4 101.39(14) . . . yes
O3 P O4 99.70(14) . . . yes
C25 O1 C29 112.6(4) . . . yes
P O2 C26 147.5(2) . . . yes
P O3 C27 122.1(3) . . . yes
P O4 C28 120.4(3) . . . yes
C2 C1 C24 122.0(4) . . . no
C2 C1 C25 119.3(4) . . . no
C24 C1 C25 118.7(4) . . . no
C1 C2 C3 117.1(4) . . . no
C2 C3 C4 115.3(4) . . . no
C2 C3 C28 126.3(4) . . . no
C4 C3 C28 118.2(4) . . . no
C3 C4 C5 123.0(4) . . . no
C4 C5 C6 116.7(4) . . . no
C4 C5 C36 121.3(4) . . . no
C6 C5 C36 122.0(5) . . . no
C5 C6 C7 123.5(5) . . . no
C6 C7 C8 114.2(4) . . . no
C6 C7 C28 118.0(4) . . . no
C8 C7 C28 127.7(4) . . . no
C7 C8 C9 121.2(5) . . . no
C8 C9 C10 122.1(3) . . . no
C8 C9 C27 120.1(3) . . . no
C10 C9 C27 117.5(4) . . . no
C9 C10 C11 122.5(4) . . . no
C10 C11 C12 117.1(4) . . . no
C10 C11 C40 122.7(4) . . . no
C12 C11 C40 120.1(4) . . . no
C11 C12 C13 122.2(3) . . . no
C12 C13 C14 122.1(3) . . . no
C12 C13 C27 118.0(3) . . . no
C14 C13 C27 119.8(3) . . . no
C13 C14 C15 111.0(4) . . . no
C14 C15 C16 118.6(4) . . . no
C14 C15 C26 123.8(3) . . . no
C16 C15 C26 117.6(4) . . . no
C15 C16 C17 123.0(4) . . . no
C16 C17 C18 117.0(4) . . . no
C16 C17 C44 123.0(4) . . . no
C18 C17 C44 120.0(4) . . . no
C17 C18 C19 122.5(4) . . . no
C18 C19 C20 119.0(4) . . . no
C18 C19 C26 118.4(4) . . . no
C20 C19 C26 122.6(3) . . . no
C19 C20 C21 110.7(3) . . . no
C20 C21 C22 120.9(3) . . . no
C20 C21 C25 120.2(4) . . . no
C22 C21 C25 118.6(3) . . . no
C21 C22 C23 122.3(4) . . . no
C22 C23 C24 116.7(5) . . . no
C22 C23 C48 122.8(4) . . . no
C24 C23 C48 120.4(4) . . . no
C1 C24 C23 122.3(4) . . . no
O1 C25 C1 119.0(3) . . . yes
O1 C25 C21 120.1(3) . . . yes
C1 C25 C21 120.7(4) . . . no
O2 C26 C15 122.1(4) . . . yes
O2 C26 C19 116.1(3) . . . yes
C15 C26 C19 121.3(3) . . . no
O3 C27 C9 118.1(3) . . . yes
O3 C27 C13 119.0(3) . . . yes
C9 C27 C13 122.7(3) . . . no
O4 C28 C3 118.5(4) . . . yes
O4 C28 C7 121.0(4) . . . yes
C3 C28 C7 120.5(4) . . . no
O1 C29 C30 110.4(4) . . . yes
C29 C30 C31 119.1(5) . . . no
C29 C30 C35 121.7(4) . . . no
C31 C30 C35 119.2(5) . . . no
C30 C31 C32 121.5(6) . . . no
C31 C32 C33 119.5(5) . . . no
C32 C33 C34 119.9(6) . . . no
C33 C34 C35 120.7(7) . . . no
C30 C35 C34 119.3(5) . . . no
C5 C36 C37 111.3(6) . . . no
C5 C36 C38 109.2(5) . . . no
C5 C36 C39 109.0(6) . . . no
C37 C36 C38 103.0(10) . . . no
C37 C36 C39 114.3(10) . . . no
C38 C36 C39 109.8(8) . . . no
C11 C40 C41 112.2(6) . . . no
C11 C40 C42 107.3(6) . . . no
C11 C40 C43 110.2(5) . . . no
C41 C40 C42 113.8(11) . . . no
C41 C40 C43 106.9(9) . . . no
C42 C40 C43 106.2(7) . . . no
C17 C44 C45 108.0(5) . . . no
C17 C44 C46 112.6(6) . . . no
C17 C44 C47 109.6(4) . . . no
C45 C44 C46 111.3(6) . . . no
C45 C44 C47 108.2(6) . . . no
C46 C44 C47 107.1(6) . . . no
C23 C48 C49 112.2(5) . . . no
C23 C48 C50 107.2(6) . . . no
C23 C48 C51 110.8(5) . . . no
C49 C48 C50 107.8(7) . . . no
C49 C48 C51 113.1(7) . . . no
C50 C48 C51 105.3(6) . . . no
C1 C2 H2A 108.03 . . . no
C1 C2 H2B 108.03 . . . no
C3 C2 H2A 108.03 . . . no
C3 C2 H2B 108.02 . . . no
H2A C2 H2B 107.26 . . . no
C3 C4 H4 118.51 . . . no
C5 C4 H4 118.52 . . . no
C5 C6 H6 118.25 . . . no
C7 C6 H6 118.25 . . . no
C7 C8 H8A 107.03 . . . no
C7 C8 H8B 107.04 . . . no
C9 C8 H8A 107.03 . . . no
C9 C8 H8B 107.04 . . . no
H8A C8 H8B 106.77 . . . no
C9 C10 H10 118.77 . . . no
C11 C10 H10 118.77 . . . no
C11 C12 H12 118.91 . . . no
C13 C12 H12 118.92 . . . no
C13 C14 H14A 109.44 . . . no
C13 C14 H14B 109.45 . . . no
C15 C14 H14A 109.45 . . . no
C15 C14 H14B 109.44 . . . no
H14A C14 H14B 108.04 . . . no
C15 C16 H16 118.51 . . . no
C17 C16 H16 118.51 . . . no
C17 C18 H18 118.74 . . . no
C19 C18 H18 118.75 . . . no
C19 C20 H20A 109.51 . . . no
C19 C20 H20B 109.50 . . . no
C21 C20 H20A 109.50 . . . no
C21 C20 H20B 109.50 . . . no
H20A C20 H20B 108.07 . . . no
C21 C22 H22 118.85 . . . no
C23 C22 H22 118.84 . . . no
C1 C24 H24 118.84 . . . no
C23 C24 H24 118.84 . . . no
O1 C29 H29A 109.57 . . . no
O1 C29 H29B 109.57 . . . no
C30 C29 H29A 109.57 . . . no
C30 C29 H29B 109.57 . . . no
H29A C29 H29B 108.12 . . . no
C30 C31 H31 119.26 . . . no
C32 C31 H31 119.26 . . . no
C31 C32 H32 120.27 . . . no
C33 C32 H32 120.27 . . . no
C32 C33 H33 120.03 . . . no
C34 C33 H33 120.02 . . . no
C33 C34 H34 119.67 . . . no
C35 C34 H34 119.67 . . . no
C30 C35 H35 120.35 . . . no
C34 C35 H35 120.36 . . . no
C36 C37 H37A 109.48 . . . no
C36 C37 H37B 109.47 . . . no
C36 C37 H37C 109.47 . . . no
H37A C37 H37B 109.47 . . . no
H37A C37 H37C 109.47 . . . no
H37B C37 H37C 109.47 . . . no
C36 C38 H38A 109.47 . . . no
C36 C38 H38B 109.47 . . . no
C36 C38 H38C 109.47 . . . no
H38A C38 H38B 109.47 . . . no
H38A C38 H38C 109.47 . . . no
H38B C38 H38C 109.47 . . . no
C36 C39 H39A 109.47 . . . no
C36 C39 H39B 109.47 . . . no
C36 C39 H39C 109.47 . . . no
H39A C39 H39B 109.47 . . . no
H39A C39 H39C 109.47 . . . no
H39B C39 H39C 109.47 . . . no
C40 C41 H41A 109.47 . . . no
C40 C41 H41B 109.47 . . . no
C40 C41 H41C 109.47 . . . no
H41A C41 H41B 109.48 . . . no
H41A C41 H41C 109.47 . . . no
H41B C41 H41C 109.47 . . . no
C40 C42 H42A 109.47 . . . no
C40 C42 H42B 109.47 . . . no
C40 C42 H42C 109.47 . . . no
H42A C42 H42B 109.47 . . . no
H42A C42 H42C 109.48 . . . no
H42B C42 H42C 109.47 . . . no
C40 C43 H43A 109.47 . . . no
C40 C43 H43B 109.47 . . . no
C40 C43 H43C 109.47 . . . no
H43A C43 H43B 109.47 . . . no
H43A C43 H43C 109.48 . . . no
H43B C43 H43C 109.47 . . . no
C44 C45 H45A 109.47 . . . no
C44 C45 H45B 109.47 . . . no
C44 C45 H45C 109.48 . . . no
H45A C45 H45B 109.47 . . . no
H45A C45 H45C 109.47 . . . no
H45B C45 H45C 109.47 . . . no
C44 C46 H46A 109.47 . . . no
C44 C46 H46B 109.47 . . . no
C44 C46 H46C 109.47 . . . no
H46A C46 H46B 109.47 . . . no
H46A C46 H46C 109.47 . . . no
H46B C46 H46C 109.48 . . . no
C44 C47 H47A 109.47 . . . no
C44 C47 H47B 109.47 . . . no
C44 C47 H47C 109.47 . . . no
H47A C47 H47B 109.48 . . . no
H47A C47 H47C 109.47 . . . no
H47B C47 H47C 109.47 . . . no
C48 C49 H49A 109.47 . . . no
C48 C49 H49B 109.47 . . . no
C48 C49 H49C 109.47 . . . no
H49A C49 H49B 109.47 . . . no
H49A C49 H49C 109.46 . . . no
H49B C49 H49C 109.47 . . . no
C48 C50 H50A 109.47 . . . no
C48 C50 H50B 109.47 . . . no
C48 C50 H50C 109.47 . . . no
H50A C50 H50B 109.46 . . . no
H50A C50 H50C 109.47 . . . no
H50B C50 H50C 109.47 . . . no
C48 C51 H51A 109.47 . . . no
C48 C51 H51B 109.47 . . . no
C48 C51 H51C 109.47 . . . no
H51A C51 H51B 109.47 . . . no
H51A C51 H51C 109.47 . . . no
H51B C51 H51C 109.48 . . . no
Cl1S C1S Cl2S 112.0(6) . . . yes
Cl1S C1S H11S 109.22 . . . no
Cl1S C1S H12S 109.21 . . . no
Cl2S C1S H11S 109.21 . . . no
Cl2S C1S H12S 109.22 . . . no
H11S C1S H12S 107.91 . . . no

loop_
_geom_bond_atom_site_label_1
_geom_bond_atom_site_label_2
_geom_bond_distance
_geom_bond_site_symmetry_1
_geom_bond_site_symmetry_2
_geom_bond_publ_flag
Cl1S C1S 1.621(11) . . yes
Cl2S C1S 1.846(11) . . yes
P O3 1.627(3) . . yes
P O4 1.649(3) . . yes
P O2 1.614(3) . . yes
O1 C25 1.390(5) . . yes
O1 C29 1.424(6) . . yes
O2 C26 1.411(4) . . yes
O3 C27 1.402(4) . . yes
O4 C28 1.418(4) . . yes
C1 C24 1.388(7) . . no
C1 C2 1.516(7) . . no
C1 C25 1.392(6) . . no
C2 C3 1.515(8) . . no
C3 C4 1.398(6) . . no
C3 C28 1.409(7) . . no
C4 C5 1.391(7) . . no
C5 C36 1.542(7) . . no
C5 C6 1.380(7) . . no
C6 C7 1.404(6) . . no
C7 C8 1.521(8) . . no
C7 C28 1.399(7) . . no
C8 C9 1.502(6) . . no
C9 C27 1.389(4) . . no
C9 C10 1.391(6) . . no
C10 C11 1.404(6) . . no
C11 C12 1.395(6) . . no
C11 C40 1.531(6) . . no
C12 C13 1.393(5) . . no
C13 C14 1.510(5) . . no
C13 C27 1.380(5) . . no
C14 C15 1.511(7) . . no
C15 C16 1.412(5) . . no
C15 C26 1.389(6) . . no
C16 C17 1.388(7) . . no
C17 C18 1.394(6) . . no
C17 C44 1.531(6) . . no
C18 C19 1.395(5) . . no
C19 C20 1.503(6) . . no
C19 C26 1.402(5) . . no
C20 C21 1.515(5) . . no
C21 C25 1.388(5) . . no
C21 C22 1.393(6) . . no
C22 C23 1.396(6) . . no
C23 C48 1.536(8) . . no
C23 C24 1.396(7) . . no
C29 C30 1.507(7) . . no
C30 C31 1.380(7) . . no
C30 C35 1.378(8) . . no
C31 C32 1.371(8) . . no
C32 C33 1.379(10) . . no
C33 C34 1.365(8) . . no
C34 C35 1.400(9) . . no
C36 C37 1.495(18) . . no
C36 C39 1.464(14) . . no
C36 C38 1.567(13) . . no
C40 C42 1.582(16) . . no
C40 C41 1.499(13) . . no
C40 C43 1.531(10) . . no
C44 C46 1.518(11) . . no
C44 C45 1.545(11) . . no
C44 C47 1.556(8) . . no
C48 C51 1.502(10) . . no
C48 C49 1.491(11) . . no
C48 C50 1.569(12) . . no
C2 H2B 0.9800 . . no
C2 H2A 0.9800 . . no
C4 H4 0.9400 . . no
C6 H6 0.9401 . . no
C8 H8B 0.9801 . . no
C8 H8A 0.9800 . . no
C10 H10 0.9400 . . no
C12 H12 0.9399 . . no
C14 H14B 0.9800 . . no
C14 H14A 0.9800 . . no
C16 H16 0.9400 . . no
C18 H18 0.9400 . . no
C20 H20A 0.9801 . . no
C20 H20B 0.9800 . . no
C22 H22 0.9400 . . no
C24 H24 0.9400 . . no
C29 H29B 0.9799 . . no
C29 H29A 0.9800 . . no
C31 H31 0.9400 . . no
C32 H32 0.9400 . . no
C33 H33 0.9400 . . no
C34 H34 0.9400 . . no
C35 H35 0.9399 . . no
C37 H37B 0.9700 . . no
C37 H37A 0.9700 . . no
C37 H37C 0.9699 . . no
C38 H38B 0.9700 . . no
C38 H38A 0.9700 . . no
C38 H38C 0.9700 . . no
C39 H39C 0.9701 . . no
C39 H39A 0.9700 . . no
C39 H39B 0.9700 . . no
C41 H41B 0.9700 . . no
C41 H41A 0.9700 . . no
C41 H41C 0.9700 . . no
C42 H42B 0.9700 . . no
C42 H42A 0.9700 . . no
C42 H42C 0.9701 . . no
C43 H43B 0.9700 . . no
C43 H43C 0.9701 . . no
C43 H43A 0.9700 . . no
C45 H45C 0.9700 . . no
C45 H45A 0.9699 . . no
C45 H45B 0.9700 . . no
C46 H46C 0.9700 . . no
C46 H46B 0.9699 . . no
C46 H46A 0.9699 . . no
C47 H47B 0.9700 . . no
C47 H47A 0.9700 . . no
C47 H47C 0.9700 . . no
C49 H49B 0.9700 . . no
C49 H49A 0.9700 . . no
C49 H49C 0.9699 . . no
C50 H50B 0.9700 . . no
C50 H50C 0.9700 . . no
C50 H50A 0.9700 . . no
C51 H51C 0.9700 . . no
C51 H51A 0.9700 . . no
C51 H51B 0.9700 . . no
C1S H11S 0.9799 . . no
C1S H12S 0.9800 . . no

loop_
_geom_contact_atom_site_label_1
_geom_contact_atom_site_label_2
_geom_contact_distance
_geom_contact_site_symmetry_1
_geom_contact_site_symmetry_2
_geom_contact_publ_flag
Cl1S C39 3.560(15) . 2_655 no
Cl2S C51 3.546(11) . . no
Cl2S C10 3.599(7) . . no
Cl2S Cl2S 3.523(5) . 2_655 no
Cl1S H51B 3.0969 . . no
Cl2S H41B 2.9838 . . no
Cl2S H51B 2.8259 . . no
P C8 3.581(5) . . no
P C14 3.589(4) . . no
P O1 3.034(4) . . no
P C25 3.455(5) . . no
P H35 3.1267 . . no
O1 O2 2.926(4) . . no
O1 O4 3.171(4) . . no
O1 P 3.034(4) . . no
O2 O1 2.926(4) . . no
O2 C13 3.418(5) . . no
O2 C21 3.183(6) . . no
O2 C25 3.167(6) . . no
O3 C7 3.344(6) . . no
O4 C25 2.983(5) . . no
O4 C1S 3.248(10) . . no
O4 C9 3.037(5) . . no
O4 C1 2.908(6) . . no
O4 O1 3.171(4) . . no
O1 H20B 2.3913 . . no
O1 H35 2.4420 . . no
O1 H2A 2.3470 . . no
O2 H20B 2.6360 . . no
O2 H14B 2.7600 . . no
O3 H14B 2.4251 . . no
O3 H47C 2.8915 . 2_556 no
O3 H8A 2.5440 . . no
O4 H11S 2.7600 . . no
O4 H12S 2.8296 . . no
C1 O4 2.908(6) . . no
C1S C10 3.576(12) . . no
C1S O4 3.248(10) . . no
C2 C29 3.396(7) . . no
C7 O3 3.344(6) . . no
C8 P 3.581(5) . . no
C9 O4 3.037(5) . . no
C9 C50 3.498(11) . 1_455 no
C10 Cl2S 3.599(7) . . no
C10 C1S 3.576(12) . . no
C13 O2 3.418(5) . . no
C14 C26 3.583(5) . 2_556 no
C14 C15 3.560(5) . 2_556 no
C14 P 3.589(4) . . no
C15 C14 3.560(5) . 2_556 no
C15 C15 3.585(6) . 2_556 no
C20 C29 3.578(6) . . no
C21 O2 3.183(6) . . no
C25 O4 2.983(5) . . no
C25 P 3.455(5) . . no
C25 O2 3.167(6) . . no
C26 C14 3.583(5) . 2_556 no
C26 C27 3.578(5) . . no
C27 C26 3.578(5) . . no
C27 C50 3.427(11) . 1_455 no
C27 C28 3.540(6) . . no
C28 C27 3.540(6) . . no
C29 C20 3.578(6) . . no
C29 C2 3.396(7) . . no
C30 C32 3.343(7) . 2_566 no
C31 C32 3.562(8) . 2_566 no
C31 C31 3.555(8) . 2_566 no
C32 C30 3.343(7) . 2_566 no
C32 C31 3.562(8) . 2_566 no
C33 C49 3.587(12) . 1_465 no
C39 Cl1S 3.560(15) . 2_655 no
C49 C33 3.587(12) . 1_645 no
C50 C9 3.498(11) . 1_655 no
C50 C27 3.427(11) . 1_655 no
C51 Cl2S 3.546(11) . . no
C1 H29A 2.8910 . . no
C1S H51B 2.9518 . . no
C2 H29A 2.9982 . . no
C4 H37C 2.6847 . . no
C4 H37A 2.8769 . . no
C6 H38A 3.0248 . 2_565 no
C6 H39A 2.8939 . . no
C6 H38B 2.6729 . . no
C7 H38A 3.0831 . 2_565 no
C9 H50B 2.7548 . 1_455 no
C9 H12S 2.7538 . . no
C10 H41B 2.9293 . . no
C10 H41C 2.6905 . . no
C10 H50B 3.0430 . 1_455 no
C10 H12S 2.8124 . . no
C11 H12S 2.8932 . . no
C12 H42A 2.8320 . . no
C12 H43A 2.6245 . . no
C12 H12S 2.8625 . . no
C13 H12S 2.7945 . . no
C15 H14B 3.0416 . 2_556 no
C16 H46C 2.8103 . . no
C16 H14B 2.9993 . 2_556 no
C16 H46B 2.7603 . . no
C18 H45A 2.6992 . . no
C18 H47A 2.7266 . . no
C19 H22 3.0406 . . no
C22 H49C 2.8121 . . no
C22 H47A 3.0326 . 2_656 no
C22 H49A 2.7159 . . no
C22 H11S 3.0188 . . no
C23 H11S 2.8435 . . no
C24 H51A 2.7066 . . no
C24 H11S 2.9545 . . no
C24 H50A 2.6864 . . no
C27 H12S 2.7226 . . no
C27 H50B 2.8918 . 1_455 no
C27 H50C 3.0650 . 1_455 no
C29 H20B 2.9971 . . no
C29 H2A 2.7235 . . no
C33 H29B 3.0344 . 2_566 no
C33 H20B 3.0579 . 2_566 no
C34 H42A 3.0086 . 1_565 no
C37 H4 2.5377 . . no
C38 H6 2.6827 . . no
C41 H10 2.5519 . . no
C42 H12 3.0806 . . no
C43 H12 2.6479 . . no
C45 H18 2.8921 . . no
C46 H16 2.4945 . . no
C46 H31 3.0846 . 1_545 no
C47 H18 2.8277 . . no
C47 H50C 3.0415 . 2_656 no
C49 H33 2.9589 . 1_645 no
C49 H22 2.5022 . . no
C50 H24 2.8469 . . no
C51 H24 2.8512 . . no
H2A H29A 2.3854 . . no
H2A C29 2.7235 . . no
H2A O1 2.3470 . . no
H2B H4 2.2115 . . no
H2B H24 2.5716 . . no
H4 C37 2.5377 . . no
H4 H37A 2.5868 . . no
H4 H37C 2.0852 . . no
H4 H2B 2.2115 . . no
H6 C38 2.6827 . . no
H6 H38B 2.1193 . . no
H6 H8B 2.1990 . . no
H8A O3 2.5440 . . no
H8B H10 2.3723 . . no
H8B H6 2.1990 . . no
H10 H41B 2.5707 . . no
H10 H41C 2.1103 . . no
H10 H8B 2.3723 . . no
H10 C41 2.5519 . . no
H11S C24 2.9545 . . no
H11S C23 2.8435 . . no
H11S O4 2.7600 . . no
H11S C22 3.0188 . . no
H12 H14A 2.5044 . . no
H12 C43 2.6479 . . no
H12 C42 3.0806 . . no
H12 H42A 2.5716 . . no
H12 H43A 2.0580 . . no
H12S O4 2.8296 . . no
H12S C12 2.8625 . . no
H12S C13 2.7945 . . no
H12S C27 2.7226 . . no
H12S C9 2.7538 . . no
H12S C10 2.8124 . . no
H12S C11 2.8932 . . no
H14A H32 2.5538 . 1_545 no
H14A H16 2.3316 . . no
H14A H12 2.5044 . . no
H14B C15 3.0416 . 2_556 no
H14B O3 2.4251 . . no
H14B O2 2.7600 . . no
H14B C16 2.9993 . 2_556 no
H16 H14A 2.3316 . . no
H16 C46 2.4945 . . no
H16 H46B 2.2316 . . no
H16 H46C 2.3124 . . no
H18 C47 2.8277 . . no
H18 C45 2.8921 . . no
H18 H47A 2.2549 . . no
H18 H20A 2.3072 . . no
H18 H45A 2.3209 . . no
H20A H18 2.3072 . . no
H20B O1 2.3913 . . no
H20B O2 2.6360 . . no
H20B C29 2.9971 . . no
H20B C33 3.0579 . 2_566 no
H20B H32 2.5662 . 2_566 no
H20B H33 2.4619 . 2_566 no
H22 C49 2.5022 . . no
H22 C19 3.0406 . . no
H22 H49A 2.2730 . . no
H22 H49C 2.2730 . . no
H24 C50 2.8469 . . no
H24 H51A 2.2527 . . no
H24 H50A 2.2756 . . no
H24 C51 2.8512 . . no
H24 H2B 2.5716 . . no
H29A C2 2.9982 . . no
H29A C1 2.8910 . . no
H29A H2A 2.3854 . . no
H29B H31 2.4742 . . no
H29B C33 3.0344 . 2_566 no
H31 H29B 2.4742 . . no
H31 C46 3.0846 . 1_565 no
H31 H46B 2.4062 . 1_565 no
H32 H20B 2.5662 . 2_566 no
H32 H14A 2.5538 . 1_565 no
H33 C49 2.9589 . 1_465 no
H33 H20B 2.4619 . 2_566 no
H35 O1 2.4420 . . no
H35 P 3.1267 . . no
H37A C4 2.8769 . . no
H37A H4 2.5868 . . no
H37A H38A 2.3242 . . no
H37B H39C 2.5327 . . no
H37B H38C 2.3440 . . no
H37C H4 2.0852 . . no
H37C H39B 2.5327 . . no
H37C C4 2.6847 . . no
H38A C6 3.0248 . 2_565 no
H38A C7 3.0831 . 2_565 no
H38A H37A 2.3242 . . no
H38B H39A 2.5269 . . no
H38B C6 2.6729 . . no
H38B H6 2.1193 . . no
H38C H37B 2.3440 . . no
H38C H39C 2.4475 . . no
H39A C6 2.8939 . . no
H39A H38B 2.5269 . . no
H39B H37C 2.5327 . . no
H39C H37B 2.5327 . . no
H39C H38C 2.4475 . . no
H41A H43C 2.4009 . . no
H41B C10 2.9293 . . no
H41B Cl2S 2.9838 . . no
H41B H10 2.5707 . . no
H41B H43B 2.4165 . . no
H41C C10 2.6905 . . no
H41C H10 2.1103 . . no
H41C H50A 2.3523 . 2_655 no
H42A C34 3.0086 . 1_545 no
H42A C12 2.8320 . . no
H42A H12 2.5716 . . no
H42A H43A 2.4656 . . no
H42B H43C 2.4524 . . no
H43A H12 2.0580 . . no
H43A H42A 2.4656 . . no
H43A C12 2.6245 . . no
H43B H41B 2.4165 . . no
H43C H41A 2.4009 . . no
H43C H42B 2.4524 . . no
H45A C18 2.6992 . . no
H45A H18 2.3209 . . no
H45A H47A 2.5218 . . no
H45B H46B 2.5566 . . no
H45C H46A 2.5341 . . no
H45C H47B 2.4797 . . no
H46A H45C 2.5341 . . no
H46A H47B 2.4446 . . no
H46B H45B 2.5566 . . no
H46B C16 2.7603 . . no
H46B H31 2.4062 . 1_545 no
H46B H16 2.2316 . . no
H46C H47C 2.4525 . . no
H46C C16 2.8103 . . no
H46C H16 2.3124 . . no
H47A C18 2.7266 . . no
H47A C22 3.0326 . 2_656 no
H47A H18 2.2549 . . no
H47A H45A 2.5218 . . no
H47B H45C 2.4797 . . no
H47B H46A 2.4446 . . no
H47C O3 2.8915 . 2_556 no
H47C H46C 2.4525 . . no
H47C H50C 2.5366 . 2_656 no
H49A C22 2.7159 . . no
H49A H22 2.2730 . . no
H49A H50C 2.4922 . . no
H49B H50B 2.4254 . . no
H49B H51C 2.5341 . . no
H49C H22 2.2730 . . no
H49C C22 2.8121 . . no
H49C H51B 2.5341 . . no
H50A C24 2.6864 . . no
H50A H24 2.2756 . . no
H50A H41C 2.3523 . 2_655 no
H50A H51A 2.4142 . . no
H50B C10 3.0430 . 1_655 no
H50B C9 2.7548 . 1_655 no
H50B C27 2.8918 . 1_655 no
H50B H49B 2.4254 . . no
H50B H51C 2.3885 . . no
H50C H47C 2.5366 . 2_656 no
H50C C47 3.0415 . 2_656 no
H50C C27 3.0650 . 1_655 no
H50C H49A 2.4922 . . no
H51A H24 2.2527 . . no
H51A C24 2.7066 . . no
H51A H50A 2.4142 . . no
H51B Cl2S 2.8259 . . no
H51B Cl1S 3.0969 . . no
H51B C1S 2.9518 . . no
H51B H49C 2.5341 . . no
H51C H50B 2.3885 . . no
H51C H49B 2.5341 . . no

loop_
_geom_hbond_atom_site_label_D
_geom_hbond_atom_site_label_H
_geom_hbond_atom_site_label_A
_geom_hbond_distance_DH
_geom_hbond_distance_HA
_geom_hbond_distance_DA
_geom_hbond_angle_DHA
_geom_hbond_site_symmetry_A
_geom_hbond_publ_flag
C2 H2A O1 0.9800 2.3470 2.811(6) 108.13 . yes
C14 H14B O3 0.9800 2.4251 2.817(4) 103.28 . yes
C20 H20B O1 0.9800 2.3913 2.853(5) 108.15 . yes
C51 H51B Cl2S 0.9700 2.8259 3.546(11) 131.69 . yes

loop_
_geom_torsion_atom_site_label_1
_geom_torsion_atom_site_label_2
_geom_torsion_atom_site_label_3
_geom_torsion_atom_site_label_4
_geom_torsion
_geom_torsion_site_symmetry_1
_geom_torsion_site_symmetry_2
_geom_torsion_site_symmetry_3
_geom_torsion_site_symmetry_4
_geom_torsion_publ_flag
O3 P O2 C26 44.9(5) . . . . no
O4 P O2 C26 -58.5(5) . . . . no
O2 P O3 C27 -69.3(3) . . . . no
O4 P O3 C27 35.3(3) . . . . no
O2 P O4 C28 -168.8(3) . . . . no
O3 P O4 C28 83.9(3) . . . . no
C29 O1 C25 C1 -89.5(5) . . . . no
C29 O1 C25 C21 96.3(5) . . . . no
C25 O1 C29 C30 167.1(3) . . . . no
P O2 C26 C15 -52.5(6) . . . . no
P O2 C26 C19 135.1(4) . . . . no
P O3 C27 C9 -89.9(5) . . . . no
P O3 C27 C13 93.8(5) . . . . no
P O4 C28 C3 105.2(4) . . . . no
P O4 C28 C7 -77.5(4) . . . . no
C25 C1 C2 C3 -101.7(5) . . . . no
C24 C1 C2 C3 75.9(7) . . . . no
C2 C1 C25 O1 -4.4(7) . . . . no
C2 C1 C24 C23 -176.2(5) . . . . no
C25 C1 C24 C23 1.4(8) . . . . no
C24 C1 C25 C21 -7.9(7) . . . . no
C24 C1 C25 O1 177.9(4) . . . . no
C2 C1 C25 C21 169.8(5) . . . . no
C1 C2 C3 C28 40.1(7) . . . . no
C1 C2 C3 C4 -144.0(4) . . . . no
C2 C3 C28 O4 -4.5(7) . . . . no
C2 C3 C4 C5 -176.0(4) . . . . no
C28 C3 C4 C5 0.3(7) . . . . no
C4 C3 C28 C7 2.4(6) . . . . no
C2 C3 C28 C7 178.2(4) . . . . no
C4 C3 C28 O4 179.7(4) . . . . no
C3 C4 C5 C6 -3.0(7) . . . . no
C3 C4 C5 C36 177.1(4) . . . . no
C36 C5 C6 C7 -176.9(4) . . . . no
C4 C5 C6 C7 3.2(7) . . . . no
C4 C5 C36 C39 101.2(9) . . . . no
C6 C5 C36 C37 154.4(10) . . . . no
C6 C5 C36 C38 41.4(7) . . . . no
C6 C5 C36 C39 -78.6(10) . . . . no
C4 C5 C36 C37 -25.7(11) . . . . no
C4 C5 C36 C38 -138.7(6) . . . . no
C5 C6 C7 C8 175.1(4) . . . . no
C5 C6 C7 C28 -0.7(7) . . . . no
C6 C7 C8 C9 150.2(4) . . . . no
C6 C7 C28 C3 -2.2(6) . . . . no
C8 C7 C28 O4 5.5(7) . . . . no
C8 C7 C28 C3 -177.4(4) . . . . no
C6 C7 C28 O4 -179.4(4) . . . . no
C28 C7 C8 C9 -34.6(7) . . . . no
C7 C8 C9 C27 79.4(6) . . . . no
C7 C8 C9 C10 -107.5(6) . . . . no
C8 C9 C27 O3 -2.4(7) . . . . no
C8 C9 C27 C13 173.8(5) . . . . no
C10 C9 C27 O3 -175.9(4) . . . . no
C10 C9 C27 C13 0.3(8) . . . . no
C27 C9 C10 C11 0.0(8) . . . . no
C8 C9 C10 C11 -173.4(5) . . . . no
C9 C10 C11 C40 177.1(5) . . . . no
C9 C10 C11 C12 0.2(8) . . . . no
C10 C11 C40 C41 21.0(12) . . . . no
C10 C11 C40 C42 -104.7(8) . . . . no
C10 C11 C40 C43 140.0(6) . . . . no
C12 C11 C40 C41 -162.2(10) . . . . no
C12 C11 C40 C42 72.1(8) . . . . no
C10 C11 C12 C13 -0.5(8) . . . . no
C40 C11 C12 C13 -177.5(5) . . . . no
C12 C11 C40 C43 -43.2(8) . . . . no
C11 C12 C13 C14 -177.2(5) . . . . no
C11 C12 C13 C27 0.8(8) . . . . no
C12 C13 C27 O3 175.5(4) . . . . no
C12 C13 C27 C9 -0.6(8) . . . . no
C27 C13 C14 C15 -91.5(5) . . . . no
C14 C13 C27 C9 177.4(5) . . . . no
C14 C13 C27 O3 -6.4(7) . . . . no
C12 C13 C14 C15 86.5(5) . . . . no
C13 C14 C15 C16 -102.3(4) . . . . no
C13 C14 C15 C26 77.3(4) . . . . no
C26 C15 C16 C17 1.8(5) . . . . no
C14 C15 C26 O2 3.2(5) . . . . no
C16 C15 C26 O2 -177.3(3) . . . . no
C16 C15 C26 C19 -5.2(5) . . . . no
C14 C15 C26 C19 175.2(3) . . . . no
C14 C15 C16 C17 -178.6(3) . . . . no
C15 C16 C17 C44 -177.6(4) . . . . no
C15 C16 C17 C18 2.1(5) . . . . no
C44 C17 C18 C19 176.9(4) . . . . no
C16 C17 C44 C45 118.9(5) . . . . no
C16 C17 C44 C47 -123.4(6) . . . . no
C18 C17 C44 C45 -60.8(6) . . . . no
C16 C17 C44 C46 -4.3(7) . . . . no
C16 C17 C18 C19 -2.8(5) . . . . no
C18 C17 C44 C47 57.0(7) . . . . no
C18 C17 C44 C46 176.0(5) . . . . no
C17 C18 C19 C26 -0.5(5) . . . . no
C17 C18 C19 C20 178.8(3) . . . . no
C18 C19 C26 O2 177.1(3) . . . . no
C18 C19 C20 C21 107.5(4) . . . . no
C26 C19 C20 C21 -73.2(5) . . . . no
C20 C19 C26 C15 -174.7(3) . . . . no
C20 C19 C26 O2 -2.1(5) . . . . no
C18 C19 C26 C15 4.6(5) . . . . no
C19 C20 C21 C25 107.6(4) . . . . no
C19 C20 C21 C22 -66.4(6) . . . . no
C20 C21 C22 C23 173.6(4) . . . . no
C20 C21 C25 C1 -166.8(4) . . . . no
C25 C21 C22 C23 -0.5(7) . . . . no
C20 C21 C25 O1 7.4(7) . . . . no
C22 C21 C25 C1 7.4(7) . . . . no
C22 C21 C25 O1 -178.4(4) . . . . no
C21 C22 C23 C48 174.4(5) . . . . no
C21 C22 C23 C24 -5.6(7) . . . . no
C22 C23 C48 C49 -5.4(8) . . . . no
C22 C23 C24 C1 5.1(8) . . . . no
C48 C23 C24 C1 -174.9(5) . . . . no
C24 C23 C48 C49 174.5(6) . . . . no
C24 C23 C48 C50 56.4(7) . . . . no
C24 C23 C48 C51 -58.0(7) . . . . no
C22 C23 C48 C50 -123.6(6) . . . . no
C22 C23 C48 C51 122.1(6) . . . . no
O1 C29 C30 C31 161.7(4) . . . . no
O1 C29 C30 C35 -18.7(6) . . . . no
C29 C30 C31 C32 179.5(5) . . . . no
C31 C30 C35 C34 -0.2(8) . . . . no
C35 C30 C31 C32 0.0(8) . . . . no
C29 C30 C35 C34 -179.8(5) . . . . no
C30 C31 C32 C33 0.1(9) . . . . no
C31 C32 C33 C34 0.1(8) . . . . no
C32 C33 C34 C35 -0.3(9) . . . . no
C33 C34 C35 C30 0.4(9) . . . . no
